data_7006951
loop_
_publ_author_name
'Hitchcock, Peter B.'
'Huang, Qigu'
'Lappert, Michael F.'
'Wei, Xue-Hong'
'Zhou, Meisu'

_publ_section_title
;
 Synthesis and structures of some heterometallic [(Li, Y)2, (M3, Ce) (M
 = Li or Na), (Li, Zr2) and (Li, Zr)4] oligomeric diamides derived from
 1,2-bis(neopentylamino)benzene.
;
_journal_issue 24
_journal_name_full 'Dalton transactions (Cambridge, England : 2003)'
_journal_page_first 2991
_journal_page_last 2997
_journal_paper_doi 10.1039/b515790k
_journal_year 2006
_chemical_compound_source 'synthesis as described'
_chemical_formula_moiety 'C52 H88 Ce1 N6 Na3 O1'
_chemical_formula_sum 'C52 H88 Ce N6 Na3 O'
_chemical_formula_weight 1022.37
_chemical_name_systematic
;
?
;
_space_group_IT_number 62
_symmetry_cell_setting orthorhombic
_symmetry_Int_Tables_number 62
_symmetry_space_group_name_Hall '-P 2ac 2n'
_symmetry_space_group_name_H-M 'P n m a'
_atom_sites_solution_hydrogens geom
_atom_sites_solution_primary direct
_atom_sites_solution_secondary difmap
_audit_conform_dict_location ftp://ftp.iucr.org/pub/cif_core.dic
_audit_conform_dict_name cif_core.dic
_audit_conform_dict_version 2.2
_audit_creation_date 2003-07-21T16:44:25-00:00
_audit_creation_method 'WinGX routine CIF_UPDATE'
_cell_angle_alpha 90
_cell_angle_beta 90
_cell_angle_gamma 90
_cell_formula_units_Z 4
_cell_length_a 28.8173(8)
_cell_length_b 17.9042(4)
_cell_length_c 12.1605(4)
_cell_measurement_reflns_used 633101
_cell_measurement_temperature 173(2)
_cell_measurement_theta_max 25.028
_cell_measurement_theta_min 3.705
_cell_measurement_wavelength 0.71073
_cell_volume 6274.2(3)
_computing_cell_refinement 'HKL Scalepack (Otwinowski & Minor 1997)'
_computing_data_collection 'Collect (Nonius BV, 1997-2000)'
_computing_data_reduction 'HKL Denzo and Scalepack (Otwinowski & Minor 1997)'
_computing_molecular_graphics 'Ortep-3 for Windows (Farrugia, 1997)'
_computing_publication_material 'WinGX publication routines (Farrugia, 1999)'
_computing_structure_refinement 'SHELXL-97 (Sheldrick, 1997)'
_computing_structure_solution 'SHELXS-97 (Sheldrick, 1997)'
_diffrn_ambient_temperature 173(2)
_diffrn_detector 'CCD plate'
_diffrn_measured_fraction_theta_full 0.944
_diffrn_measured_fraction_theta_max 0.944
_diffrn_measurement_device '95mm CCD camera on \k-goniostat'
_diffrn_measurement_device_type KappaCCD
_diffrn_measurement_method 'CCD rotation images, thick slices'
_diffrn_orient_matrix_type 'by Nonius Collect from scalepack cell'
_diffrn_orient_matrix_UB_11 0.394043E-1
_diffrn_orient_matrix_UB_12 0.04902
_diffrn_orient_matrix_UB_13 -0.3395E-3
_diffrn_orient_matrix_UB_21 0.22071E-2
_diffrn_orient_matrix_UB_22 -0.1962E-3
_diffrn_orient_matrix_UB_23 0.346887E-1
_diffrn_orient_matrix_UB_31 0.721441E-1
_diffrn_orient_matrix_UB_32 -0.267682E-1
_diffrn_orient_matrix_UB_33 -0.8758E-3
_diffrn_radiation_monochromator graphite
_diffrn_radiation_probe x-ray
_diffrn_radiation_type MoK\a
_diffrn_radiation_wavelength 0.71073
_diffrn_reflns_av_R_equivalents 0.1369
_diffrn_reflns_av_unetI/netI 0.0561
_diffrn_reflns_limit_h_max 34
_diffrn_reflns_limit_h_min -34
_diffrn_reflns_limit_k_max 21
_diffrn_reflns_limit_k_min -21
_diffrn_reflns_limit_l_max 13
_diffrn_reflns_limit_l_min -13
_diffrn_reflns_number 47631
_diffrn_reflns_theta_full 25.07
_diffrn_reflns_theta_max 25.07
_diffrn_reflns_theta_min 3.8
_diffrn_source 'Enraf Nonius FR590'
_exptl_absorpt_coefficient_mu 0.781
_exptl_absorpt_correction_T_max 0.790
_exptl_absorpt_correction_T_min 0.453
_exptl_absorpt_correction_type multi-scan
_exptl_absorpt_process_details
;
[c.f. r.h. blessing, acta cryst. (1995), a51, 33-38]
;
_exptl_crystal_colour red
_exptl_crystal_density_diffrn 1.082
_exptl_crystal_density_method 'not measured'
_exptl_crystal_description prism
_exptl_crystal_F_000 2164
_exptl_crystal_size_max 0.4
_exptl_crystal_size_mid 0.3
_exptl_crystal_size_min 0.3
_refine_diff_density_max 1.445
_refine_diff_density_min -1.398
_refine_diff_density_rms 0.128
_refine_ls_extinction_method none
_refine_ls_goodness_of_fit_ref 1.208
_refine_ls_hydrogen_treatment riding
_refine_ls_matrix_type full
_refine_ls_number_parameters 304
_refine_ls_number_reflns 5437
_refine_ls_number_restraints 0
_refine_ls_restrained_S_all 1.208
_refine_ls_R_factor_all 0.091
_refine_ls_R_factor_gt 0.0763
_refine_ls_shift/su_max 0
_refine_ls_shift/su_mean 0
_refine_ls_structure_factor_coef Fsqd
_refine_ls_weighting_details 'calc w=1/[\s^2^(Fo^2^)+(0.0725P)^2^+40.0347P] where P=(Fo^2^+2Fc^2^)/3'
_refine_ls_weighting_scheme calc
_refine_ls_wR_factor_gt 0.2084
_refine_ls_wR_factor_ref 0.2177
_reflns_number_gt 4528
_reflns_number_total 5437
_reflns_threshold_expression >2sigma(I)
_cod_data_source_file b515790k.txt
_cod_data_source_block (5)-jul2403
_cod_original_sg_symbol_H-M Pnma
_cod_original_formula_sum 'C52 H88 Ce1 N6 Na3 O1'
_cod_database_code 7006951

loop_
_symmetry_equiv_pos_as_xyz
'x, y, z'
'-x+1/2, -y, z+1/2'
'x+1/2, -y+1/2, -z+1/2'
'-x, y+1/2, -z'
'-x, -y, -z'
'x-1/2, y, -z-1/2'
'-x-1/2, y-1/2, z-1/2'
'x, -y-1/2, z'

loop_
_atom_site_label
_atom_site_type_symbol
_atom_site_fract_x
_atom_site_fract_y
_atom_site_fract_z
_atom_site_U_iso_or_equiv
_atom_site_adp_type
_atom_site_occupancy
_atom_site_symmetry_multiplicity
_atom_site_calc_flag
_atom_site_refinement_flags
_atom_site_disorder_assembly
_atom_site_disorder_group
Ce Ce 0.136946(19) 0.25 0.34929(5) 0.0323(2) Uani 1 2 d S . .
Na1 Na 0.23639(16) 0.25 0.2135(4) 0.0507(11) Uani 1 2 d S . .
Na2 Na 0.13777(17) 0.25 0.6221(4) 0.0526(12) Uani 1 2 d S . .
Na3 Na 0.03585(16) 0.25 0.1959(4) 0.0554(12) Uani 1 2 d S . .
O O -0.0215(4) 0.25 0.0503(10) 0.088(3) Uani 1 2 d S . .
N1 N 0.2124(2) 0.1758(3) 0.3663(5) 0.0419(15) Uani 1 1 d . . .
N2 N 0.0935(2) 0.1758(3) 0.4941(5) 0.0412(15) Uani 1 1 d . . .
N3 N 0.1059(2) 0.1752(3) 0.1865(6) 0.0410(15) Uani 1 1 d . . .
C1 C 0.2191(3) 0.2089(4) 0.4703(6) 0.0394(17) Uani 1 1 d . . .
C2 C 0.2230(3) 0.1739(5) 0.5717(7) 0.049(2) Uani 1 1 d . . .
H2 H 0.2233 0.1209 0.5729 0.059 Uiso 1 1 calc R . .
C3 C 0.2264(4) 0.2117(5) 0.6732(7) 0.057(2) Uani 1 1 d . . .
H3 H 0.2287 0.1847 0.7402 0.068 Uiso 1 1 calc R . .
C4 C 0.2156(3) 0.0935(4) 0.3635(7) 0.0456(19) Uani 1 1 d . . .
H4A H 0.1935 0.0749 0.3075 0.055 Uiso 1 1 calc R . .
H4B H 0.2053 0.074 0.4356 0.055 Uiso 1 1 calc R . .
C5 C 0.2639(3) 0.0603(5) 0.3380(9) 0.064(3) Uani 1 1 d . . .
C6 C 0.2581(5) -0.0247(6) 0.3366(14) 0.116(5) Uani 1 1 d . . .
H6A H 0.2472 -0.0416 0.4088 0.173 Uiso 1 1 calc R . .
H6B H 0.288 -0.0482 0.32 0.173 Uiso 1 1 calc R . .
H6C H 0.2354 -0.0386 0.2803 0.173 Uiso 1 1 calc R . .
C7 C 0.2811(6) 0.0881(9) 0.2292(13) 0.140(7) Uani 1 1 d . . .
H7A H 0.285 0.1424 0.2325 0.21 Uiso 1 1 calc R . .
H7B H 0.2585 0.0755 0.1719 0.21 Uiso 1 1 calc R . .
H7C H 0.3109 0.0646 0.2122 0.21 Uiso 1 1 calc R . .
C8 C 0.2993(4) 0.0798(8) 0.4281(14) 0.115(5) Uani 1 1 d . . .
H8A H 0.2882 0.0607 0.499 0.172 Uiso 1 1 calc R . .
H8B H 0.3029 0.1341 0.4324 0.172 Uiso 1 1 calc R . .
H8C H 0.3292 0.0569 0.4105 0.172 Uiso 1 1 calc R . .
C9 C 0.0533(3) 0.2092(4) 0.4583(7) 0.0400(17) Uani 1 1 d . . .
C10 C 0.0140(3) 0.1735(5) 0.4140(7) 0.0442(19) Uani 1 1 d . . .
H10 H 0.0138 0.1205 0.4117 0.053 Uiso 1 1 calc R . .
C11 C -0.0241(3) 0.2108(5) 0.3740(7) 0.049(2) Uani 1 1 d . . .
H11 H -0.0501 0.1839 0.3467 0.058 Uiso 1 1 calc R . .
C12 C 0.0947(3) 0.0940(4) 0.5063(7) 0.0459(19) Uani 1 1 d . . .
H12A H 0.1267 0.0767 0.4903 0.055 Uiso 1 1 calc R . .
H12B H 0.0741 0.0719 0.45 0.055 Uiso 1 1 calc R . .
C13 C 0.0803(3) 0.0628(5) 0.6201(7) 0.048(2) Uani 1 1 d . . .
C14 C 0.1119(4) 0.0938(6) 0.7092(8) 0.069(3) Uani 1 1 d . . .
H14A H 0.1443 0.0819 0.6914 0.103 Uiso 1 1 calc R . .
H14B H 0.1038 0.0713 0.7801 0.103 Uiso 1 1 calc R . .
H14C H 0.1081 0.1481 0.7136 0.103 Uiso 1 1 calc R . .
C15 C 0.0875(4) -0.0216(5) 0.6153(9) 0.070(3) Uani 1 1 d . . .
H15A H 0.12 -0.0324 0.5975 0.105 Uiso 1 1 calc R . .
H15B H 0.0673 -0.043 0.5586 0.105 Uiso 1 1 calc R . .
H15C H 0.0798 -0.0436 0.6869 0.105 Uiso 1 1 calc R . .
C16 C 0.0304(3) 0.0811(6) 0.6462(9) 0.071(3) Uani 1 1 d . . .
H16A H 0.0265 0.1354 0.6493 0.107 Uiso 1 1 calc R . .
H16B H 0.022 0.0593 0.7174 0.107 Uiso 1 1 calc R . .
H16C H 0.0102 0.0605 0.5888 0.107 Uiso 1 1 calc R . .
C17 C 0.1395(3) 0.2094(5) 0.1200(6) 0.0405(18) Uani 1 1 d . . .
C18 C 0.1752(3) 0.1736(5) 0.0593(7) 0.048(2) Uani 1 1 d . . .
H18 H 0.1762 0.1206 0.0591 0.057 Uiso 1 1 calc R . .
C19 C 0.2086(3) 0.2117(5) 0.0004(7) 0.050(2) Uani 1 1 d . . .
H19 H 0.2314 0.185 -0.0399 0.06 Uiso 1 1 calc R . .
C20 C 0.1068(3) 0.0941(4) 0.1964(7) 0.0451(19) Uani 1 1 d . . .
H20A H 0.0995 0.0812 0.2736 0.054 Uiso 1 1 calc R . .
H20B H 0.1389 0.0771 0.1819 0.054 Uiso 1 1 calc R . .
C21 C 0.0743(3) 0.0494(5) 0.1222(7) 0.047(2) Uani 1 1 d . . .
C22 C 0.0799(4) -0.0334(5) 0.1523(10) 0.075(3) Uani 1 1 d . . .
H22A H 0.1122 -0.0485 0.1414 0.113 Uiso 1 1 calc R . .
H22B H 0.0597 -0.0638 0.1053 0.113 Uiso 1 1 calc R . .
H22C H 0.0713 -0.0409 0.2295 0.113 Uiso 1 1 calc R . .
C23 C 0.0869(4) 0.0575(6) 0.0016(8) 0.068(3) Uani 1 1 d . . .
H23A H 0.1192 0.0422 -0.0095 0.102 Uiso 1 1 calc R . .
H23B H 0.0831 0.1097 -0.0208 0.102 Uiso 1 1 calc R . .
H23C H 0.0665 0.0258 -0.0429 0.102 Uiso 1 1 calc R . .
C24 C 0.0245(3) 0.0725(6) 0.1382(8) 0.063(3) Uani 1 1 d . . .
H24A H 0.0161 0.0672 0.2159 0.094 Uiso 1 1 calc R . .
H24B H 0.0043 0.0407 0.0934 0.094 Uiso 1 1 calc R . .
H24C H 0.0207 0.1247 0.1158 0.094 Uiso 1 1 calc R . .
C25 C -0.0155(9) 0.25 -0.0660(18) 0.121(7) Uani 1 2 d S . .
H25A H -0.0312 0.2054 -0.0966 0.145 Uiso 0.5 1 calc PR . .
H25B H -0.0312 0.2946 -0.0966 0.145 Uiso 0.5 1 calc PR . .
C26 C 0.0298(9) 0.25 -0.102(2) 0.129(8) Uani 1 2 d S . .
H26A H 0.0306 0.25 -0.1821 0.193 Uiso 1 2 calc SR . .
H26B H 0.0456 0.2053 -0.0739 0.193 Uiso 0.5 1 calc PR . .
H26C H 0.0456 0.2947 -0.0739 0.193 Uiso 0.5 1 calc PR . .
C27 C -0.0712(9) 0.2205(14) 0.081(2) 0.093(9) Uani 0.5 1 d P . .
H27A H -0.083 0.1864 0.0234 0.112 Uiso 0.5 1 calc PR . .
H27B H -0.0705 0.1934 0.1519 0.112 Uiso 0.5 1 calc PR . .
C28 C -0.1012(10) 0.289(2) 0.089(4) 0.18(2) Uani 0.5 1 d P . .
H28A H -0.1329 0.2744 0.1088 0.273 Uiso 0.5 1 calc PR . .
H28B H -0.1014 0.3151 0.0185 0.273 Uiso 0.5 1 calc PR . .
H28C H -0.0888 0.3223 0.1462 0.273 Uiso 0.5 1 calc PR . .

loop_
_atom_site_aniso_label
_atom_site_aniso_U_11
_atom_site_aniso_U_22
_atom_site_aniso_U_33
_atom_site_aniso_U_23
_atom_site_aniso_U_13
_atom_site_aniso_U_12
Ce 0.0366(4) 0.0287(3) 0.0317(4) 0 0.0017(2) 0
Na1 0.053(3) 0.057(3) 0.042(3) 0 0.006(2) 0
Na2 0.071(3) 0.053(3) 0.034(3) 0 -0.005(2) 0
Na3 0.045(3) 0.069(3) 0.052(3) 0 0.002(2) 0
O 0.072(7) 0.119(10) 0.073(8) 0 -0.016(6) 0
N1 0.046(4) 0.034(3) 0.045(4) 0.002(3) -0.008(3) 0.003(3)
N2 0.053(4) 0.039(4) 0.032(4) 0.004(3) 0.007(3) -0.005(3)
N3 0.046(4) 0.035(3) 0.042(4) -0.004(3) -0.003(3) -0.007(3)
C1 0.048(4) 0.040(4) 0.031(4) 0.002(3) -0.008(3) 0.007(3)
C2 0.071(6) 0.038(4) 0.037(5) 0.006(4) -0.007(4) 0.001(4)
C3 0.094(7) 0.054(5) 0.023(5) 0.009(4) -0.016(4) 0.001(5)
C4 0.052(5) 0.037(4) 0.047(5) -0.007(4) -0.004(4) 0.008(3)
C5 0.060(6) 0.053(5) 0.079(7) 0.003(5) 0.007(5) 0.021(4)
C6 0.110(10) 0.061(7) 0.176(16) -0.024(9) 0.011(10) 0.042(7)
C7 0.136(13) 0.158(14) 0.127(13) 0.041(11) 0.077(11) 0.085(11)
C8 0.062(7) 0.100(10) 0.182(16) -0.032(10) -0.027(9) 0.028(7)
C9 0.043(4) 0.040(4) 0.037(5) 0.002(3) 0.006(3) 0.000(3)
C10 0.047(4) 0.047(5) 0.039(5) 0.000(4) 0.003(3) -0.006(4)
C11 0.039(4) 0.049(4) 0.057(6) -0.009(4) 0.006(4) -0.003(4)
C12 0.055(5) 0.032(4) 0.052(5) 0.003(4) 0.007(4) -0.002(3)
C13 0.064(5) 0.048(5) 0.033(5) 0.014(4) 0.003(4) -0.007(4)
C14 0.092(7) 0.076(7) 0.037(6) 0.011(5) 0.000(5) -0.013(6)
C15 0.091(7) 0.047(5) 0.072(7) 0.019(5) -0.002(6) -0.009(5)
C16 0.068(6) 0.080(7) 0.066(7) 0.021(6) 0.016(5) 0.000(5)
C17 0.041(4) 0.050(4) 0.030(5) -0.008(3) 0.002(3) -0.004(3)
C18 0.057(5) 0.037(4) 0.049(5) 0.000(4) 0.003(4) 0.003(4)
C19 0.049(5) 0.054(5) 0.048(6) -0.003(4) 0.015(4) 0.004(4)
C20 0.057(5) 0.038(4) 0.040(5) 0.000(4) 0.001(4) -0.004(4)
C21 0.063(5) 0.042(5) 0.036(5) -0.006(3) 0.006(4) -0.014(4)
C22 0.096(8) 0.047(6) 0.083(8) -0.007(5) -0.003(6) -0.014(5)
C23 0.080(7) 0.075(7) 0.050(6) -0.020(5) 0.003(5) -0.023(5)
C24 0.060(6) 0.066(6) 0.063(7) 0.000(5) -0.004(5) -0.019(5)
C25 0.15(2) 0.14(2) 0.075(16) 0 -0.014(14) 0
C26 0.124(19) 0.128(19) 0.13(2) 0 0.019(16) 0
C27 0.099(19) 0.10(2) 0.079(18) 0.004(13) -0.024(15) -0.001(14)
C28 0.061(17) 0.18(4) 0.30(6) 0.03(3) 0.03(3) 0.05(2)

loop_
_atom_type_symbol
_atom_type_description
_atom_type_scat_dispersion_real
_atom_type_scat_dispersion_imag
_atom_type_scat_source
C C 0.0033 0.0016 'International Tables Vol C Tables 4.2.6.8 and 6.1.1.4'
H H 0 0 'International Tables Vol C Tables 4.2.6.8 and 6.1.1.4'
Ce Ce -0.2486 2.6331 'International Tables Vol C Tables 4.2.6.8 and 6.1.1.4'
N N 0.0061 0.0033 'International Tables Vol C Tables 4.2.6.8 and 6.1.1.4'
Na Na 0.0362 0.0249 'International Tables Vol C Tables 4.2.6.8 and 6.1.1.4'
O O 0.0106 0.006 'International Tables Vol C Tables 4.2.6.8 and 6.1.1.4'

loop_
_geom_angle_atom_site_label_1
_geom_angle_atom_site_label_2
_geom_angle_atom_site_label_3
_geom_angle
_geom_angle_site_symmetry_1
_geom_angle_site_symmetry_3
_geom_angle_publ_flag
N2 Ce N2 63.2(3) . 8_565 ?
N2 Ce N3 95.2(2) . . ?
N2 Ce N3 129.8(2) 8_565 . ?
N2 Ce N3 129.8(2) . 8_565 ?
N2 Ce N3 95.2(2) 8_565 8_565 ?
N3 Ce N3 63.3(3) . 8_565 ?
N2 Ce N1 129.5(2) . 8_565 ?
N2 Ce N1 95.2(2) 8_565 8_565 ?
N3 Ce N1 129.3(2) . 8_565 ?
N3 Ce N1 95.1(2) 8_565 8_565 ?
N2 Ce N1 95.2(2) . . ?
N2 Ce N1 129.5(2) 8_565 . ?
N3 Ce N1 95.1(2) . . ?
N3 Ce N1 129.3(2) 8_565 . ?
N1 Ce N1 62.6(3) 8_565 . ?
N1 Na1 N1 67.6(3) . 8_565 ?
N2 Na2 N2 66.9(3) . 8_565 ?
O Na3 N3 122.3(3) . 8_565 ?
C25 O C27 110.3(15) . . ?
C25 O C27 110.3(15) . 8_565 ?
C27 O C27 39.4(19) . 8_565 ?
C25 O Na3 129.9(12) . . ?
C27 O Na3 116.6(12) . . ?
C1 N1 C4 115.6(6) . . ?
C1 N1 Na1 115.1(5) . . ?
C4 N1 Na1 121.2(5) . . ?
C1 N1 Ce 88.4(4) . . ?
C4 N1 Ce 124.7(5) . . ?
Na1 N1 Ce 83.9(2) . . ?
C9 N2 C12 119.1(7) . . ?
C9 N2 Na2 114.2(5) . . ?
C12 N2 Na2 118.0(5) . . ?
C9 N2 Ce 88.1(4) . . ?
C12 N2 Ce 125.4(5) . . ?
Na2 N2 Ce 84.1(2) . . ?
C17 N3 C20 118.1(6) . . ?
C17 N3 Na3 111.2(5) . . ?
C20 N3 Na3 124.1(5) . . ?
C17 N3 Ce 88.6(4) . . ?
C20 N3 Ce 117.0(5) . . ?
Na3 N3 Ce 88.0(2) . . ?
C2 C1 N1 128.2(7) . . ?
C2 C1 C1 116.9(5) . 8_565 ?
N1 C1 C1 114.9(4) . 8_565 ?
C1 C2 C3 124.5(7) . . ?
C3 C3 C2 118.7(5) 8_565 . ?
N1 C4 C5 116.4(7) . . ?
C7 C5 C6 111.0(11) . . ?
C7 C5 C8 109.6(12) . . ?
C6 C5 C8 107.8(10) . . ?
C7 C5 C4 110.2(9) . . ?
C6 C5 C4 106.6(9) . . ?
C8 C5 C4 111.5(9) . . ?
N2 C9 C10 126.9(7) . . ?
N2 C9 C9 115.9(4) . 8_565 ?
C10 C9 C9 117.0(5) . 8_565 ?
C11 C10 C9 123.9(8) . . ?
C10 C11 C11 119.1(5) . 8_565 ?
N2 C12 C13 116.2(7) . . ?
C16 C13 C14 110.0(8) . . ?
C16 C13 C15 110.6(8) . . ?
C14 C13 C15 107.9(8) . . ?
C16 C13 C12 111.4(7) . . ?
C14 C13 C12 110.2(7) . . ?
C15 C13 C12 106.7(7) . . ?
N3 C17 C18 127.1(7) . . ?
N3 C17 C17 115.9(4) . 8_565 ?
C18 C17 C17 116.9(5) . 8_565 ?
C19 C18 C17 123.5(8) . . ?
C19 C19 C18 119.6(5) 8_565 . ?
N3 C20 C21 117.6(7) . . ?
C24 C21 C23 109.1(8) . . ?
C24 C21 C20 111.3(7) . . ?
C23 C21 C20 112.0(7) . . ?
C24 C21 C22 109.6(8) . . ?
C23 C21 C22 107.3(8) . . ?
C20 C21 C22 107.5(8) . . ?
C26 C25 O 115(2) . . ?
C28 C27 O 105.3(17) . . ?

loop_
_geom_bond_atom_site_label_1
_geom_bond_atom_site_label_2
_geom_bond_distance
_geom_bond_site_symmetry_2
_geom_bond_publ_flag
Ce N2 2.537(6) . ?
Ce N3 2.551(6) . ?
Ce N1 2.556(6) . ?
Na1 N1 2.387(8) . ?
Na2 N2 2.412(7) . ?
Na3 O 2.422(12) . ?
Na3 N3 2.425(7) . ?
O C25 1.43(2) . ?
O C27 1.57(3) . ?
N1 C1 1.410(10) . ?
N1 C4 1.477(10) . ?
N2 C9 1.374(10) . ?
N2 C12 1.472(9) . ?
N3 C17 1.403(10) . ?
N3 C20 1.457(10) . ?
C1 C2 1.388(11) . ?
C1 C1 1.470(15) 8_565 ?
C2 C3 1.411(12) . ?
C3 C3 1.371(17) 8_565 ?
C4 C5 1.546(12) . ?
C5 C7 1.497(16) . ?
C5 C6 1.530(15) . ?
C5 C8 1.536(16) . ?
C9 C10 1.407(11) . ?
C9 C9 1.460(15) 8_565 ?
C10 C11 1.374(11) . ?
C11 C11 1.404(17) 8_565 ?
C12 C13 1.549(11) . ?
C13 C16 1.509(13) . ?
C13 C14 1.521(13) . ?
C13 C15 1.526(12) . ?
C17 C18 1.419(11) . ?
C17 C17 1.453(16) 8_565 ?
C18 C19 1.379(11) . ?
C19 C19 1.372(17) 8_565 ?
C20 C21 1.527(11) . ?
C21 C24 1.507(13) . ?
C21 C23 1.518(12) . ?
C21 C22 1.536(13) . ?
C25 C26 1.38(3) . ?
C27 C28 1.51(3) . ?
